data_1516753
loop_
_publ_author_name
'Smith, 3rd, Amos B'
'Davulcu, Akin H.'
'K\"urti, Laszl\'o'

_publ_section_title
;
 Indole diterpenoid synthetic studies. The total synthesis of
 (+)-nodulisporic acid F.
;
_journal_issue 8
_journal_name_full 'Organic letters'
_journal_page_first 1665
_journal_page_last 1668
_journal_paper_doi 10.1021/ol060290+
_journal_volume 8
_journal_year 2006
_chemical_formula_sum 'C35 H59 N O2 Si2'
_chemical_formula_weight 582.01
_space_group_IT_number 19
_symmetry_cell_setting orthorhombic
_symmetry_Int_Tables_number 19
_symmetry_space_group_name_Hall 'P 2ac 2ab'
_symmetry_space_group_name_H-M 'P 21 21 21'
_atom_sites_solution_hydrogens geom
_atom_sites_solution_primary direct
_audit_creation_method SHELXL-97
_cell_angle_alpha 90.00
_cell_angle_beta 90.00
_cell_angle_gamma 90.00
_cell_formula_units_Z 4
_cell_length_a 7.6565(5)
_cell_length_b 16.5845(11)
_cell_length_c 27.3457(18)
_cell_measurement_temperature 143(1)
_cell_volume 3472.3(4)
_computing_data_collection 'CrystalClear (Rigaku, 1999)'
_computing_data_reduction 'CrystalClear (Rigaku, 1999)'
_computing_structure_refinement 'SHELXL-97 (Sheldrick, 1997)'
_computing_structure_solution 'SIR97 (Altomare, 1999)'
_diffrn_ambient_temperature 143(1)
_diffrn_measured_fraction_theta_full 0.997
_diffrn_measured_fraction_theta_max 0.997
_diffrn_measurement_device 'CCD Area Detector'
_diffrn_measurement_device_type 'Rigaku Mercury'
_diffrn_measurement_method 'phi and omega rotations'
_diffrn_radiation_monochromator graphite
_diffrn_radiation_source 'rotating anode'
_diffrn_radiation_type MoK\a
_diffrn_radiation_wavelength 0.71069
_diffrn_reflns_av_R_equivalents 0.0539
_diffrn_reflns_av_sigmaI/netI 0.0416
_diffrn_reflns_limit_h_max 8
_diffrn_reflns_limit_h_min -9
_diffrn_reflns_limit_k_max 17
_diffrn_reflns_limit_k_min -19
_diffrn_reflns_limit_l_max 29
_diffrn_reflns_limit_l_min -32
_diffrn_reflns_number 30746
_diffrn_reflns_theta_full 25.02
_diffrn_reflns_theta_max 25.02
_diffrn_reflns_theta_min 2.55
_exptl_absorpt_coefficient_mu 0.132
_exptl_absorpt_correction_T_max 1.0000
_exptl_absorpt_correction_T_min 0.7757
_exptl_absorpt_correction_type multi-scan
_exptl_crystal_density_diffrn 1.113
_exptl_crystal_F_000 1280
_exptl_crystal_size_max 0.47
_exptl_crystal_size_mid 0.12
_exptl_crystal_size_min 0.07
_refine_diff_density_max 0.254
_refine_diff_density_min -0.325
_refine_diff_density_rms 0.054
_refine_ls_abs_structure_details 'Flack H D (1983), Acta Cryst. A39, 876-881'
_refine_ls_abs_structure_Flack 0.02(13)
_refine_ls_extinction_method none
_refine_ls_goodness_of_fit_ref 1.120
_refine_ls_hydrogen_treatment constr
_refine_ls_matrix_type full
_refine_ls_number_parameters 375
_refine_ls_number_reflns 5802
_refine_ls_number_restraints 0
_refine_ls_restrained_S_all 1.120
_refine_ls_R_factor_all 0.0553
_refine_ls_R_factor_gt 0.0498
_refine_ls_shift/su_max 0.000
_refine_ls_shift/su_mean 0.000
_refine_ls_structure_factor_coef Fsqd
_refine_ls_weighting_details 'calc w=1/[\s^2^(Fo^2^)+(0.0473P)^2^+1.4883P] where P=(Fo^2^+2Fc^2^)/3'
_refine_ls_weighting_scheme calc
_refine_ls_wR_factor_gt 0.1074
_refine_ls_wR_factor_ref 0.1110
_reflns_number_gt 5380
_reflns_number_total 5802
_reflns_threshold_expression >2sigma(I)
_cod_data_source_file ol060290%2Bsi20060202_044802.cif
_cod_data_source_block shelxl
_cod_original_sg_symbol_H-M 'P 21 21 21 '
_cod_database_code 1516753

loop_
_symmetry_equiv_pos_as_xyz
'x, y, z'
'x+1/2, -y+1/2, -z'
'-x, y+1/2, -z+1/2'
'-x+1/2, -y, z+1/2'

loop_
_atom_site_label
_atom_site_type_symbol
_atom_site_fract_x
_atom_site_fract_y
_atom_site_fract_z
_atom_site_U_iso_or_equiv
_atom_site_adp_type
_atom_site_occupancy
_atom_site_symmetry_multiplicity
_atom_site_calc_flag
_atom_site_refinement_flags
C1 C 0.3566(4) 0.73256(17) 0.42606(9) 0.0249(6) Uani 1 1 d .
C2 C 0.3648(4) 0.81601(17) 0.42924(10) 0.0287(6) Uani 1 1 d .
H2 H 0.4621 0.8443 0.4183 0.038 Uiso 1 1 calc R
C3 C 0.2225(4) 0.85537(18) 0.44930(10) 0.0311(7) Uani 1 1 d .
H3 H 0.2237 0.9113 0.4517 0.041 Uiso 1 1 calc R
C4 C 0.0772(4) 0.81253(17) 0.46593(10) 0.0309(7) Uani 1 1 d .
H4 H -0.0165 0.8405 0.4794 0.041 Uiso 1 1 calc R
C5 C 0.0697(4) 0.72959(18) 0.46288(10) 0.0308(7) Uani 1 1 d .
H5 H -0.0284 0.7020 0.4739 0.041 Uiso 1 1 calc R
C6 C 0.2114(4) 0.68725(17) 0.44292(9) 0.0263(6) Uani 1 1 d .
C7 C 0.2513(4) 0.60392(16) 0.43505(10) 0.0257(6) Uani 1 1 d .
H7 H 0.1801 0.5603 0.4428 0.034 Uiso 1 1 calc R
C8 C 0.4128(4) 0.60034(16) 0.41413(10) 0.0246(6) Uani 1 1 d .
C9 C 0.5401(3) 0.54336(15) 0.39045(9) 0.0242(6) Uani 1 1 d .
C10 C 0.5734(3) 0.45917(16) 0.41465(9) 0.0241(6) Uani 1 1 d .
C11 C 0.4123(3) 0.40480(16) 0.40867(10) 0.0271(6) Uani 1 1 d .
H11A H 0.3183 0.4257 0.4288 0.036 Uiso 1 1 calc R
H11B H 0.3741 0.4066 0.3749 0.036 Uiso 1 1 calc R
C12 C 0.4480(4) 0.31701(16) 0.42297(11) 0.0299(7) Uani 1 1 d .
H12A H 0.4752 0.3142 0.4576 0.040 Uiso 1 1 calc R
H12B H 0.3440 0.2850 0.4172 0.040 Uiso 1 1 calc R
C13 C 0.5994(3) 0.28243(15) 0.39363(10) 0.0248(6) Uani 1 1 d .
H13 H 0.5683 0.2850 0.3589 0.033 Uiso 1 1 calc R
C14 C 0.7704(3) 0.33051(16) 0.40101(10) 0.0246(6) Uani 1 1 d .
C15 C 0.7312(3) 0.41965(15) 0.38690(10) 0.0243(6) Uani 1 1 d .
H15 H 0.6934 0.4171 0.3527 0.032 Uiso 1 1 calc R
C16 C 0.8944(3) 0.47399(16) 0.38620(11) 0.0291(6) Uani 1 1 d .
H16A H 0.9396 0.4784 0.4192 0.039 Uiso 1 1 calc R
H16B H 0.9836 0.4484 0.3663 0.039 Uiso 1 1 calc R
C17 C 0.8604(4) 0.55888(17) 0.36627(11) 0.0307(7) Uani 1 1 d .
H17A H 0.9641 0.5919 0.3698 0.041 Uiso 1 1 calc R
H17B H 0.8302 0.5563 0.3319 0.041 Uiso 1 1 calc R
C18 C 0.7106(3) 0.59498(15) 0.39526(10) 0.0247(6) Uani 1 1 d .
H18 H 0.7452 0.5918 0.4297 0.033 Uiso 1 1 calc R
C19 C 0.6505(4) 0.68218(16) 0.38685(11) 0.0303(6) Uani 1 1 d .
H19A H 0.7252 0.7206 0.4035 0.040 Uiso 1 1 calc R
H19B H 0.6448 0.6954 0.3523 0.040 Uiso 1 1 calc R
C20 C 0.4805(4) 0.53799(17) 0.33641(9) 0.0300(6) Uani 1 1 d .
H20A H 0.3605 0.5214 0.3351 0.045 Uiso 1 1 calc R
H20B H 0.5516 0.4994 0.3194 0.045 Uiso 1 1 calc R
H20C H 0.4925 0.5899 0.3212 0.045 Uiso 1 1 calc R
C21 C 0.6066(4) 0.47098(17) 0.46982(9) 0.0297(7) Uani 1 1 d .
H21A H 0.5360 0.5146 0.4817 0.045 Uiso 1 1 calc R
H21B H 0.7277 0.4833 0.4751 0.045 Uiso 1 1 calc R
H21C H 0.5769 0.4224 0.4870 0.045 Uiso 1 1 calc R
C22 C 0.5480(4) 0.13590(19) 0.31077(10) 0.0387(7) Uani 1 1 d .
H22A H 0.4843 0.1837 0.3022 0.058 Uiso 1 1 calc R
H22B H 0.4959 0.0901 0.2951 0.058 Uiso 1 1 calc R
H22C H 0.6671 0.1412 0.3003 0.058 Uiso 1 1 calc R
C23 C 0.3106(4) 0.1073(2) 0.39688(12) 0.0401(8) Uani 1 1 d .
H23A H 0.3026 0.1092 0.4319 0.060 Uiso 1 1 calc R
H23B H 0.2698 0.0560 0.3854 0.060 Uiso 1 1 calc R
H23C H 0.2400 0.1494 0.3831 0.060 Uiso 1 1 calc R
C24 C 0.6775(4) 0.03263(17) 0.39727(11) 0.0306(7) Uani 1 1 d .
C25 C 0.8733(4) 0.0526(2) 0.39327(14) 0.0458(8) Uani 1 1 d .
H25A H 0.9408 0.0056 0.4013 0.069 Uiso 1 1 calc R
H25B H 0.9016 0.0953 0.4156 0.069 Uiso 1 1 calc R
H25C H 0.8997 0.0693 0.3605 0.069 Uiso 1 1 calc R
C26 C 0.6359(4) -0.03863(18) 0.36357(12) 0.0405(8) Uani 1 1 d .
H26A H 0.6777 -0.0272 0.3312 0.061 Uiso 1 1 calc R
H26B H 0.5119 -0.0470 0.3626 0.061 Uiso 1 1 calc R
H26C H 0.6920 -0.0863 0.3758 0.061 Uiso 1 1 calc R
C27 C 0.6374(4) 0.00998(19) 0.45045(11) 0.0403(8) Uani 1 1 d .
H27A H 0.5162 -0.0039 0.4534 0.061 Uiso 1 1 calc R
H27B H 0.6630 0.0550 0.4713 0.061 Uiso 1 1 calc R
H27C H 0.7080 -0.0353 0.4599 0.061 Uiso 1 1 calc R
C28 C 0.8467(4) 0.31636(17) 0.45225(10) 0.0297(6) Uani 1 1 d .
H28A H 0.7571 0.3243 0.4763 0.045 Uiso 1 1 calc R
H28B H 0.9402 0.3537 0.4580 0.045 Uiso 1 1 calc R
H28C H 0.8904 0.2622 0.4545 0.045 Uiso 1 1 calc R
C29 C 0.9080(3) 0.29533(17) 0.36603(9) 0.0258(6) Uani 1 1 d .
H29A H 1.0204 0.3199 0.3728 0.034 Uiso 1 1 calc R
H29B H 0.9187 0.2378 0.3718 0.034 Uiso 1 1 calc R
C30 C 1.0427(4) 0.17933(18) 0.26529(12) 0.0436(8) Uani 1 1 d .
H30A H 1.0814 0.1595 0.2964 0.065 Uiso 1 1 calc R
H30B H 1.1323 0.1706 0.2413 0.065 Uiso 1 1 calc R
H30C H 0.9386 0.1512 0.2557 0.065 Uiso 1 1 calc R
C31 C 1.2059(4) 0.3428(2) 0.27882(12) 0.0476(9) Uani 1 1 d .
H31A H 1.1839 0.3984 0.2863 0.071 Uiso 1 1 calc R
H31B H 1.2739 0.3392 0.2494 0.071 Uiso 1 1 calc R
H31C H 1.2689 0.3183 0.3053 0.071 Uiso 1 1 calc R
C32 C 0.8776(4) 0.3277(2) 0.21487(11) 0.0359(7) Uani 1 1 d .
C33 C 0.8622(6) 0.4194(2) 0.21668(15) 0.0600(11) Uani 1 1 d .
H33A H 0.8015 0.4381 0.1881 0.090 Uiso 1 1 calc R
H33B H 0.9768 0.4428 0.2176 0.090 Uiso 1 1 calc R
H33C H 0.7986 0.4350 0.2454 0.090 Uiso 1 1 calc R
C34 C 0.6934(4) 0.2907(2) 0.21149(12) 0.0516(10) Uani 1 1 d .
H34A H 0.6276 0.3050 0.2401 0.077 Uiso 1 1 calc R
H34B H 0.7025 0.2331 0.2093 0.077 Uiso 1 1 calc R
H34C H 0.6353 0.3111 0.1829 0.077 Uiso 1 1 calc R
C35 C 0.9816(4) 0.3028(2) 0.16907(10) 0.0496(9) Uani 1 1 d .
H35A H 0.9313 0.3277 0.1407 0.074 Uiso 1 1 calc R
H35B H 0.9775 0.2452 0.1655 0.074 Uiso 1 1 calc R
H35C H 1.1008 0.3198 0.1725 0.074 Uiso 1 1 calc R
Si1 Si 0.54168(9) 0.12179(4) 0.37803(3) 0.02619(19) Uani 1 1 d .
Si2 Si 0.99529(10) 0.28941(5) 0.27001(3) 0.0286(2) Uani 1 1 d .
N1 N 0.4763(3) 0.67803(12) 0.40907(8) 0.0259(5) Uani 1 1 d .
O1 O 0.6275(2) 0.19971(11) 0.40615(7) 0.0280(4) Uani 1 1 d .
O2 O 0.8633(2) 0.30879(12) 0.31612(6) 0.0299(5) Uani 1 1 d .

loop_
_atom_site_aniso_label
_atom_site_aniso_U_11
_atom_site_aniso_U_22
_atom_site_aniso_U_33
_atom_site_aniso_U_23
_atom_site_aniso_U_13
_atom_site_aniso_U_12
C1 0.0240(15) 0.0300(15) 0.0206(13) -0.0008(12) -0.0020(12) -0.0004(13)
C2 0.0325(16) 0.0257(14) 0.0280(14) -0.0013(12) -0.0009(13) -0.0067(13)
C3 0.0363(17) 0.0263(15) 0.0307(15) -0.0061(13) -0.0018(13) 0.0019(13)
C4 0.0337(17) 0.0321(16) 0.0268(14) -0.0024(12) 0.0033(12) 0.0074(14)
C5 0.0260(15) 0.0372(16) 0.0291(15) -0.0025(13) 0.0029(12) -0.0002(14)
C6 0.0269(15) 0.0299(15) 0.0220(13) 0.0009(12) -0.0018(12) -0.0049(13)
C7 0.0246(15) 0.0233(14) 0.0290(15) 0.0004(12) -0.0006(12) -0.0037(12)
C8 0.0254(15) 0.0247(14) 0.0237(14) 0.0003(11) -0.0029(12) -0.0059(12)
C9 0.0213(14) 0.0256(13) 0.0259(13) 0.0005(12) 0.0011(12) -0.0021(12)
C10 0.0215(14) 0.0231(13) 0.0278(14) 0.0008(12) 0.0012(11) -0.0033(12)
C11 0.0211(14) 0.0287(15) 0.0315(15) -0.0016(12) 0.0045(12) -0.0033(12)
C12 0.0254(15) 0.0243(14) 0.0399(16) -0.0040(13) 0.0041(13) -0.0042(13)
C13 0.0257(14) 0.0199(13) 0.0287(14) -0.0028(12) -0.0016(12) -0.0003(11)
C14 0.0226(14) 0.0235(14) 0.0276(14) -0.0028(12) 0.0008(12) -0.0005(12)
C15 0.0192(14) 0.0257(14) 0.0278(14) -0.0025(12) 0.0024(11) -0.0031(11)
C16 0.0191(14) 0.0275(14) 0.0408(16) 0.0004(13) 0.0028(13) -0.0016(11)
C17 0.0215(15) 0.0296(15) 0.0412(17) 0.0037(13) 0.0045(13) -0.0031(12)
C18 0.0210(14) 0.0236(14) 0.0295(15) 0.0007(12) -0.0019(12) -0.0049(11)
C19 0.0224(14) 0.0309(15) 0.0375(16) 0.0017(13) 0.0023(13) -0.0040(12)
C20 0.0285(16) 0.0321(14) 0.0292(14) -0.0021(12) -0.0015(13) 0.0008(14)
C21 0.0326(17) 0.0290(15) 0.0275(14) 0.0001(12) 0.0015(13) -0.0008(13)
C22 0.0453(19) 0.0335(16) 0.0373(16) -0.0007(14) -0.0026(14) -0.0025(16)
C23 0.0230(15) 0.0411(18) 0.056(2) -0.0021(16) -0.0014(14) -0.0002(14)
C24 0.0230(15) 0.0272(15) 0.0416(17) 0.0008(13) 0.0036(13) -0.0011(12)
C25 0.0232(16) 0.0399(18) 0.074(2) 0.0057(17) 0.0035(16) 0.0046(14)
C26 0.0437(19) 0.0262(16) 0.0515(19) 0.0018(14) 0.0102(16) 0.0008(15)
C27 0.0353(18) 0.0434(19) 0.0423(18) 0.0057(15) -0.0026(15) 0.0037(15)
C28 0.0291(16) 0.0323(15) 0.0277(14) -0.0017(13) -0.0017(12) -0.0007(13)
C29 0.0210(14) 0.0294(15) 0.0270(14) -0.0032(12) -0.0029(11) 0.0012(12)
C30 0.0414(19) 0.0448(18) 0.0447(18) -0.0042(15) 0.0041(16) 0.0067(16)
C31 0.0323(18) 0.068(2) 0.0423(19) -0.0091(17) 0.0000(15) -0.0057(17)
C32 0.0296(16) 0.0467(18) 0.0313(15) 0.0037(14) 0.0019(13) 0.0004(15)
C33 0.067(3) 0.051(2) 0.062(2) 0.0193(19) -0.006(2) 0.009(2)
C34 0.0288(17) 0.083(3) 0.0425(18) 0.0155(19) -0.0066(15) -0.0103(18)
C35 0.0419(19) 0.079(2) 0.0282(16) 0.0029(16) 0.0043(15) -0.008(2)
Si1 0.0213(4) 0.0240(4) 0.0333(4) -0.0006(3) -0.0006(3) -0.0021(3)
Si2 0.0236(4) 0.0355(4) 0.0265(4) -0.0027(3) 0.0007(3) 0.0018(4)
N1 0.0251(12) 0.0212(11) 0.0314(12) -0.0011(10) 0.0042(11) -0.0014(10)
O1 0.0272(10) 0.0223(10) 0.0346(10) -0.0006(8) -0.0041(9) -0.0003(8)
O2 0.0255(10) 0.0410(12) 0.0232(10) -0.0033(9) 0.0026(8) 0.0047(9)

loop_
_atom_type_symbol
_atom_type_description
_atom_type_scat_dispersion_real
_atom_type_scat_dispersion_imag
_atom_type_scat_source
C C 0.0033 0.0016 'International Tables Vol C Tables 4.2.6.8 and 6.1.1.4'
H H 0.0000 0.0000 'International Tables Vol C Tables 4.2.6.8 and 6.1.1.4'
N N 0.0061 0.0033 'International Tables Vol C Tables 4.2.6.8 and 6.1.1.4'
O O 0.0106 0.0060 'International Tables Vol C Tables 4.2.6.8 and 6.1.1.4'
Si Si 0.0817 0.0704 'International Tables Vol C Tables 4.2.6.8 and 6.1.1.4'

loop_
_geom_angle_atom_site_label_1
_geom_angle_atom_site_label_2
_geom_angle_atom_site_label_3
_geom_angle
N1 C1 C2 130.5(3)
N1 C1 C6 106.6(2)
C2 C1 C6 122.9(3)
C3 C2 C1 117.4(3)
C2 C3 C4 121.1(3)
C5 C4 C3 121.4(3)
C4 C5 C6 119.4(3)
C5 C6 C1 117.9(3)
C5 C6 C7 134.9(3)
C1 C6 C7 107.2(2)
C8 C7 C6 107.4(2)
C7 C8 N1 108.7(2)
C7 C8 C9 142.7(2)
N1 C8 C9 108.3(2)
C8 C9 C20 104.8(2)
C8 C9 C10 118.9(2)
C20 C9 C10 113.6(2)
C8 C9 C18 99.2(2)
C20 C9 C18 110.9(2)
C10 C9 C18 108.4(2)
C11 C10 C21 108.1(2)
C11 C10 C9 110.3(2)
C21 C10 C9 109.1(2)
C11 C10 C15 108.7(2)
C21 C10 C15 113.5(2)
C9 C10 C15 107.0(2)
C12 C11 C10 112.8(2)
C13 C12 C11 111.0(2)
O1 C13 C12 110.5(2)
O1 C13 C14 109.6(2)
C12 C13 C14 112.5(2)
C28 C14 C29 104.4(2)
C28 C14 C13 111.2(2)
C29 C14 C13 107.7(2)
C28 C14 C15 116.4(2)
C29 C14 C15 109.8(2)
C13 C14 C15 107.1(2)
C16 C15 C14 113.7(2)
C16 C15 C10 112.7(2)
C14 C15 C10 115.2(2)
C17 C16 C15 113.8(2)
C18 C17 C16 107.8(2)
C17 C18 C19 121.3(2)
C17 C18 C9 111.7(2)
C19 C18 C9 104.6(2)
N1 C19 C18 99.6(2)
C26 C24 C27 109.9(2)
C26 C24 C25 109.0(3)
C27 C24 C25 108.4(3)
C26 C24 Si1 108.8(2)
C27 C24 Si1 110.3(2)
C25 C24 Si1 110.4(2)
O2 C29 C14 111.8(2)
C33 C32 C34 109.2(3)
C33 C32 C35 109.5(3)
C34 C32 C35 108.5(3)
C33 C32 Si2 110.5(2)
C34 C32 Si2 110.8(2)
C35 C32 Si2 108.4(2)
O1 Si1 C22 110.78(12)
O1 Si1 C23 110.67(13)
C22 Si1 C23 108.43(15)
O1 Si1 C24 105.43(11)
C22 Si1 C24 111.22(14)
C23 Si1 C24 110.31(14)
O2 Si2 C31 109.94(13)
O2 Si2 C30 111.29(13)
C31 Si2 C30 107.86(16)
O2 Si2 C32 104.79(12)
C31 Si2 C32 111.22(15)
C30 Si2 C32 111.77(15)
C1 N1 C8 110.2(2)
C1 N1 C19 135.9(2)
C8 N1 C19 113.9(2)
C13 O1 Si1 125.65(16)
C29 O2 Si2 123.71(17)

loop_
_geom_bond_atom_site_label_1
_geom_bond_atom_site_label_2
_geom_bond_distance
C1 N1 1.369(3)
C1 C2 1.388(4)
C1 C6 1.419(4)
C2 C3 1.383(4)
C3 C4 1.396(4)
C4 C5 1.379(4)
C5 C6 1.403(4)
C6 C7 1.432(4)
C7 C8 1.364(4)
C8 N1 1.384(3)
C8 C9 1.504(4)
C9 C20 1.549(4)
C9 C10 1.566(4)
C9 C18 1.566(4)
C10 C11 1.537(4)
C10 C21 1.542(4)
C10 C15 1.570(4)
C11 C12 1.532(4)
C12 C13 1.522(4)
C13 O1 1.430(3)
C13 C14 1.546(4)
C14 C28 1.536(4)
C14 C29 1.538(4)
C14 C15 1.557(4)
C15 C16 1.541(4)
C16 C17 1.532(4)
C17 C18 1.517(4)
C18 C19 1.535(4)
C19 N1 1.467(4)
C22 Si1 1.855(3)
C23 Si1 1.858(3)
C24 C26 1.532(4)
C24 C27 1.533(4)
C24 C25 1.539(4)
C24 Si1 1.883(3)
C29 O2 1.425(3)
C30 Si2 1.866(3)
C31 Si2 1.855(3)
C32 C33 1.526(5)
C32 C34 1.541(4)
C32 C35 1.541(4)
C32 Si2 1.868(3)
Si1 O1 1.6413(19)
Si2 O2 1.6476(19)
